data_7017485
loop_
_publ_author_name
'Lemmerer, Andreas'
'Billing, David G.'

_publ_section_title
;
 Synthesis, characterization and phase transitions of the
 inorganic-organic layered perovskite-type hybrids
 [(C(n)H(2n+1)NH3)2PbI4], n = 7, 8, 9 and 10.
;
_journal_issue 4
_journal_name_full 'Dalton transactions (Cambridge, England : 2003)'
_journal_page_first 1146
_journal_page_last 1157
_journal_paper_doi 10.1039/c0dt01805h
_journal_volume 41
_journal_year 2012
_chemical_formula_moiety '2(C10 H24 N), I4 Pb'
_chemical_formula_sum 'C20 H48 I4 N2 Pb'
_chemical_formula_weight 1031.39
_chemical_name_common 'bis(decylammonium)tetraiodoplumbate(ii) PHASE I'
_chemical_name_systematic
;
bis(decylammonium)tetraiodoplumbate(II) PHASE I
;
_space_group_IT_number 64
_symmetry_cell_setting orthorhombic
_symmetry_space_group_name_Hall '-A 2 2ab'
_symmetry_space_group_name_H-M 'A c a m'
_atom_sites_solution_hydrogens geom
_atom_sites_solution_primary direct
_atom_sites_solution_secondary difmap
_audit_conform_dict_location ftp://ftp.iucr.org/pub/cif_core.dic
_audit_conform_dict_name cif_core.dic
_audit_conform_dict_version 2.3
_audit_creation_date 2008-06-24T12:37:43-00:00
_audit_creation_method 'WinGX routine CIF_UPDATE'
_cell_angle_alpha 90
_cell_angle_beta 90
_cell_angle_gamma 90
_cell_formula_units_Z 4
_cell_length_a 8.7152(18)
_cell_length_b 8.7115(19)
_cell_length_c 47.479(11)
_cell_measurement_reflns_used 2969
_cell_measurement_temperature 343(2)
_cell_measurement_theta_max 27.87
_cell_measurement_theta_min 2.57
_cell_volume 3604.7(14)
_computing_cell_refinement 'SAINT-Plus (Bruker, 2004)'
_computing_data_collection 'APEX2 (Bruker, 2005)'
_computing_data_reduction 'SAINT-Plus and XPREP (Bruker, 2004)'
_computing_molecular_graphics
;
Ortep-3 for Windows (Farrugia, 1997) and DIAMOND (Brandenburg, 1999)
;
_computing_publication_material
;
WinGX publication routines (Farrugia, 1999) and PLATON (Spek, 2002)
;
_computing_structure_refinement 'SHELXL-97 (Sheldrick, 2008)'
_computing_structure_solution 'SHELXS-97 (Sheldrick, 2008)'
_diffrn_ambient_temperature 343(2)
_diffrn_measured_fraction_theta_full 0.999
_diffrn_measured_fraction_theta_max 0.999
_diffrn_measurement_device_type 'CCD area detector'
_diffrn_measurement_method 'omega scans'
_diffrn_radiation_monochromator graphite
_diffrn_radiation_type MoK\a
_diffrn_radiation_wavelength 0.71073
_diffrn_reflns_av_R_equivalents 0.1775
_diffrn_reflns_av_unetI/netI 0.0912
_diffrn_reflns_limit_h_max 10
_diffrn_reflns_limit_h_min -10
_diffrn_reflns_limit_k_max 10
_diffrn_reflns_limit_k_min -10
_diffrn_reflns_limit_l_max 57
_diffrn_reflns_limit_l_min -51
_diffrn_reflns_number 11412
_diffrn_reflns_theta_full 25.5
_diffrn_reflns_theta_max 25.5
_diffrn_reflns_theta_min 1.72
_exptl_absorpt_coefficient_mu 8.114
_exptl_absorpt_correction_T_max 0.5322
_exptl_absorpt_correction_T_min 0.1509
_exptl_absorpt_correction_type integration
_exptl_absorpt_process_details 'Bruker XPREP (Bruker, 2004)'
_exptl_crystal_colour red
_exptl_crystal_density_diffrn 1.9
_exptl_crystal_density_method 'not measured'
_exptl_crystal_description plate
_exptl_crystal_F_000 1904
_exptl_crystal_size_max 0.28
_exptl_crystal_size_mid 0.24
_exptl_crystal_size_min 0.08
_refine_diff_density_max 6.221
_refine_diff_density_min -1.962
_refine_diff_density_rms 0.478
_refine_ls_extinction_method none
_refine_ls_goodness_of_fit_ref 1.135
_refine_ls_hydrogen_treatment constr
_refine_ls_matrix_type full
_refine_ls_number_parameters 111
_refine_ls_number_reflns 1715
_refine_ls_number_restraints 98
_refine_ls_restrained_S_all 1.102
_refine_ls_R_factor_all 0.1606
_refine_ls_R_factor_gt 0.1086
_refine_ls_shift/su_max 0.011
_refine_ls_shift/su_mean 0.011
_refine_ls_structure_factor_coef Fsqd
_refine_ls_weighting_details 'calc w=1/[\s^2^(Fo^2^)+(0.1543P)^2^+155.2914P] where P=(Fo^2^+2Fc^2^)/3'
_refine_ls_weighting_scheme calc
_refine_ls_wR_factor_gt 0.2622
_refine_ls_wR_factor_ref 0.3295
_reflns_number_gt 984
_reflns_number_total 1715
_reflns_threshold_expression >2sigma(I)
_cod_data_source_file c0dt01805h.txt
_cod_data_source_block 4f
_cod_depositor_comments
;
The following automatic conversions were performed:

'_symmetry_cell_setting' value 'Orthorhombic' changed to
'orthorhombic' according to
/home/saulius/struct/CIF-dictionaries/cif_core.dic dictionary named
'cif_core.dic' version 2.4.1 from 2010-06-29.

Automatic conversion script
Id: cif_fix_values 1715 2011-07-08 13:25:40Z adriana 
;
_cod_original_sg_symbol_Hall '-A 2 2ac'
_cod_original_sg_symbol_H-M Acam
_cod_database_code 7017485

loop_
_symmetry_equiv_pos_as_xyz
'x, y, z'
'-x, -y, z'
'x+1/2, -y+1/2, -z'
'-x+1/2, y+1/2, -z'
'x, y+1/2, z+1/2'
'-x, -y+1/2, z+1/2'
'x+1/2, -y+1, -z+1/2'
'-x+1/2, y+1, -z+1/2'
'-x, -y, -z'
'x, y, -z'
'-x-1/2, y-1/2, z'
'x-1/2, -y-1/2, z'
'-x, -y+1/2, -z+1/2'
'x, y+1/2, -z+1/2'
'-x-1/2, y, z+1/2'
'x-1/2, -y, z+1/2'

loop_
_atom_site_label
_atom_site_type_symbol
_atom_site_fract_x
_atom_site_fract_y
_atom_site_fract_z
_atom_site_U_iso_or_equiv
_atom_site_adp_type
_atom_site_occupancy
_atom_site_symmetry_multiplicity
_atom_site_calc_flag
_atom_site_refinement_flags
C1 C 0.984(15) 0.494(4) 0.9066(9) 0.48(4) Uani 0.5 1 d PDU
H1D H 1.0547 0.5652 0.8978 0.575 Uiso 0.5 1 calc PR
H1E H 0.8805 0.522 0.9012 0.575 Uiso 0.5 1 calc PR
C2 C 1.018(7) 0.333(6) 0.8968(10) 0.48(4) Uani 0.5 1 d PDU
H2A H 0.9812 0.2591 0.9105 0.576 Uiso 0.5 1 calc PR
H2B H 1.1277 0.3192 0.8944 0.576 Uiso 0.5 1 calc PR
C3 C 0.937(4) 0.314(9) 0.8692(12) 0.48(4) Uani 0.5 1 d PDU
H3A H 0.866 0.3984 0.8661 0.578 Uiso 0.5 1 calc PR
H3B H 0.8791 0.2187 0.869 0.578 Uiso 0.5 1 calc PR
C4 C 1.059(6) 0.312(4) 0.8470(10) 0.48(4) Uani 0.5 1 d PDU
H4A H 1.0597 0.4085 0.8368 0.58 Uiso 0.5 1 calc PR
H4B H 1.1589 0.2966 0.8554 0.58 Uiso 0.5 1 calc PR
C5 C 1.020(5) 0.182(6) 0.8276(12) 0.49(4) Uani 0.5 1 d PDU
H5A H 1.0166 0.2169 0.8082 0.582 Uiso 0.5 1 calc PR
H5B H 0.9207 0.1386 0.8324 0.582 Uiso 0.5 1 calc PR
C6 C 1.144(8) 0.064(6) 0.8314(19) 0.49(4) Uani 0.5 1 d PDU
H6A H 1.1399 0.0209 0.8502 0.584 Uiso 0.5 1 calc PR
H6B H 1.2442 0.1106 0.8286 0.584 Uiso 0.5 1 calc PR
C7 C 1.115(7) -0.057(6) 0.810(2) 0.49(4) Uani 0.5 1 d PDU
H7A H 1.1515 -0.1562 0.8163 0.586 Uiso 0.5 1 calc PR
H7B H 1.0067 -0.0652 0.8056 0.586 Uiso 0.5 1 calc PR
C8 C 1.202(5) -0.009(19) 0.784(2) 0.49(4) Uani 0.5 1 d PDU
H8A H 1.2438 0.0932 0.7863 0.586 Uiso 0.5 1 calc PR
H8B H 1.2866 -0.0795 0.7803 0.586 Uiso 0.5 1 calc PR
C9 C 1.090(7) -0.01(3) 0.760(2) 0.49(4) Uani 0.5 1 d PDU
H9A H 1.01 0.0634 0.7629 0.586 Uiso 0.5 1 calc PR
H9B H 1.042 -0.1131 0.7586 0.586 Uiso 0.5 1 calc PR
C10 C 1.179(13) 0.02(3) 0.734(2) 0.49(5) Uani 0.5 1 d PDU
H10A H 1.1141 0.0117 0.7177 0.732 Uiso 0.5 1 calc PR
H10B H 1.2638 -0.0483 0.7323 0.732 Uiso 0.5 1 calc PR
H10C H 1.218 0.1252 0.7348 0.732 Uiso 0.5 1 calc PR
N1 N 1 0.5 0.9370(9) 0.47(5) Uani 1 2 d SDU
H1A H 0.9705 0.5919 0.9431 0.712 Uiso 0.5 1 calc PR
H1B H 1.0976 0.4842 0.9416 0.712 Uiso 0.5 1 calc PR
H1C H 0.9416 0.4279 0.9448 0.712 Uiso 0.5 1 calc PR
Pb1 Pb 1 1 1 0.0790(9) Uani 1 4 d S
I1 I 1 1 0.93309(11) 0.162(2) Uani 1 2 d S
I2 I 0.6940(2) 1.1943(2) 1 0.1249(16) Uani 1 2 d S

loop_
_atom_site_aniso_label
_atom_site_aniso_U_11
_atom_site_aniso_U_22
_atom_site_aniso_U_33
_atom_site_aniso_U_23
_atom_site_aniso_U_13
_atom_site_aniso_U_12
C1 0.83(11) 0.28(6) 0.33(6) 0.00(2) -0.01(4) 0.08(8)
C2 0.83(11) 0.28(6) 0.33(6) -0.01(2) -0.01(4) 0.08(8)
C3 0.83(11) 0.28(6) 0.33(6) 0.00(3) -0.01(4) 0.08(8)
C4 0.84(11) 0.28(6) 0.33(6) 0.00(3) -0.01(4) 0.08(8)
C5 0.84(11) 0.28(6) 0.34(6) -0.01(3) -0.01(4) 0.08(8)
C6 0.84(11) 0.28(6) 0.34(6) -0.01(3) -0.01(5) 0.08(8)
C7 0.84(11) 0.28(6) 0.34(6) -0.01(4) 0.00(5) 0.08(8)
C8 0.84(11) 0.28(7) 0.34(6) -0.01(4) 0.00(5) 0.07(8)
C9 0.84(12) 0.28(7) 0.34(6) -0.01(4) 0.00(5) 0.07(8)
C10 0.84(12) 0.28(8) 0.34(6) -0.01(6) 0.00(6) 0.07(9)
N1 0.82(12) 0.28(7) 0.33(6) 0 0 0.09(8)
Pb1 0.0230(7) 0.0220(7) 0.192(2) 0 0 0.0000(5)
I1 0.169(5) 0.156(5) 0.161(4) 0 0 0.002(3)
I2 0.0424(11) 0.0433(12) 0.289(4) 0 0 0.0273(9)

loop_
_atom_type_symbol
_atom_type_description
_atom_type_scat_dispersion_real
_atom_type_scat_dispersion_imag
_atom_type_scat_source
C C 0.0033 0.0016 'International Tables Vol C Tables 4.2.6.8 and 6.1.1.4'
H H 0 0 'International Tables Vol C Tables 4.2.6.8 and 6.1.1.4'
N N 0.0061 0.0033 'International Tables Vol C Tables 4.2.6.8 and 6.1.1.4'
I I -0.4742 1.8119 'International Tables Vol C Tables 4.2.6.8 and 6.1.1.4'
Pb Pb -3.3944 10.1111 'International Tables Vol C Tables 4.2.6.8 and 6.1.1.4'

loop_
_exptl_crystal_face_index_h
_exptl_crystal_face_index_k
_exptl_crystal_face_index_l
_exptl_crystal_face_perp_dist
-1 0 0 0.04
1 0 0 0.04
0 0 1 0.14
0 0 -1 0.14
0 1 0 0.12
0 -1 0 0.12

loop_
_geom_angle_atom_site_label_1
_geom_angle_atom_site_label_2
_geom_angle_atom_site_label_3
_geom_angle
_geom_angle_site_symmetry_1
_geom_angle_site_symmetry_3
N1 C1 C2 108.88(16) . .
N1 C1 H1D 109.9 . .
C2 C1 H1D 110 . .
N1 C1 H1E 109.9 . .
C2 C1 H1E 109.9 . .
H1D C1 H1E 108.3 . .
C1 C2 C3 106.26(15) . .
C1 C2 H2A 110.5 . .
C3 C2 H2A 110.4 . .
C1 C2 H2B 110.4 . .
C3 C2 H2B 110.6 . .
H2A C2 H2B 108.7 . .
C2 C3 C4 106.26(17) . .
C2 C3 H3A 110.5 . .
C4 C3 H3A 110.3 . .
C2 C3 H3B 110.5 . .
C4 C3 H3B 110.5 . .
H3A C3 H3B 108.7 . .
C5 C4 C3 106.3(2) . .
C5 C4 H4A 110.6 . .
C3 C4 H4A 110.6 . .
C5 C4 H4B 110.3 . .
C3 C4 H4B 110.3 . .
H4A C4 H4B 108.7 . .
C4 C5 C6 106.26(17) . .
C4 C5 H5A 110.4 . .
C6 C5 H5A 110.4 . .
C4 C5 H5B 110.4 . .
C6 C5 H5B 110.7 . .
H5A C5 H5B 108.7 . .
C5 C6 C7 106.26(17) . .
C5 C6 H6A 110.4 . .
C7 C6 H6A 110.3 . .
C5 C6 H6B 110.7 . .
C7 C6 H6B 110.5 . .
H6A C6 H6B 108.7 . .
C8 C7 C6 106.3(2) . .
C8 C7 H7A 110.4 . .
C6 C7 H7A 110.7 . .
C8 C7 H7B 110.4 . .
C6 C7 H7B 110.4 . .
H7A C7 H7B 108.7 . .
C9 C8 C7 106.3(2) . .
C9 C8 H8A 110.4 . .
C7 C8 H8A 110.4 . .
C9 C8 H8B 110.6 . .
C7 C8 H8B 110.6 . .
H8A C8 H8B 108.7 . .
C8 C9 C10 106.3(3) . .
C8 C9 H9A 110.6 . .
C10 C9 H9A 110.4 . .
C8 C9 H9B 110.4 . .
C10 C9 H9B 110.5 . .
H9A C9 H9B 108.7 . .
C9 C10 H10A 109.5 . .
C9 C10 H10B 109.4 . .
H10A C10 H10B 109.5 . .
C9 C10 H10C 109.5 . .
H10A C10 H10C 109.5 . .
H10B C10 H10C 109.5 . .
C1 N1 H1A 109.5 . .
C1 N1 H1B 109.4 . .
H1A N1 H1B 109.5 . .
C1 N1 H1C 109.5 . .
H1A N1 H1C 109.5 . .
H1B N1 H1C 109.5 . .
I2 Pb1 I2 180 3_577 11_755
I2 Pb1 I2 89.99(2) 3_577 9_777
I2 Pb1 I2 90.01(2) 11_755 9_777
I2 Pb1 I2 90.01(2) 3_577 .
I2 Pb1 I2 89.99(2) 11_755 .
I2 Pb1 I2 180.000(2) 9_777 .
I2 Pb1 I1 90 3_577 9_777
I2 Pb1 I1 90 11_755 9_777
I2 Pb1 I1 90 9_777 9_777
I2 Pb1 I1 90 . 9_777
I2 Pb1 I1 90 3_577 .
I2 Pb1 I1 90 11_755 .
I2 Pb1 I1 90 9_777 .
I2 Pb1 I1 90 . .
I1 Pb1 I1 180.0000(10) 9_777 .
Pb1 I2 Pb1 154.82(9) 3_477 .

loop_
_geom_bond_atom_site_label_1
_geom_bond_atom_site_label_2
_geom_bond_distance
_geom_bond_site_symmetry_2
C1 N1 1.4500(10) .
C1 C2 1.5000(13) .
C1 H1D 0.97 .
C1 H1E 0.97 .
C2 C3 1.5000(14) .
C2 H2A 0.97 .
C2 H2B 0.97 .
C3 C4 1.5000(12) .
C3 H3A 0.97 .
C3 H3B 0.97 .
C4 C5 1.5000(16) .
C4 H4A 0.97 .
C4 H4B 0.97 .
C5 C6 1.5000(11) .
C5 H5A 0.97 .
C5 H5B 0.97 .
C6 C7 1.5000(16) .
C6 H6A 0.97 .
C6 H6B 0.97 .
C7 C8 1.500(2) .
C7 H7A 0.97 .
C7 H7B 0.97 .
C8 C9 1.500(2) .
C8 H8A 0.97 .
C8 H8B 0.97 .
C9 C10 1.500(3) .
C9 H9A 0.97 .
C9 H9B 0.97 .
C10 H10A 0.96 .
C10 H10B 0.96 .
C10 H10C 0.96 .
N1 H1A 0.89 .
N1 H1B 0.89 .
N1 H1C 0.89 .
Pb1 I2 3.154(2) 3_577
Pb1 I2 3.154(2) 11_755
Pb1 I2 3.1587(19) 9_777
Pb1 I2 3.1587(19) .
Pb1 I1 3.177(5) 9_777
Pb1 I1 3.177(5) .
I2 Pb1 3.1544(19) 3_477

loop_
_geom_hbond_atom_site_label_D
_geom_hbond_atom_site_label_H
_geom_hbond_atom_site_label_A
_geom_hbond_distance_DH
_geom_hbond_distance_HA
_geom_hbond_distance_DA
_geom_hbond_angle_DHA
_geom_hbond_site_symmetry_A
N1 H1B I2 0.89 3.29 3.83(3) 122 3_567
N1 H1A I2 0.89 3.19 3.83(3) 131 11_755

loop_
_geom_torsion_atom_site_label_1
_geom_torsion_atom_site_label_2
_geom_torsion_atom_site_label_3
_geom_torsion_atom_site_label_4
_geom_torsion
_geom_torsion_site_symmetry_1
_geom_torsion_site_symmetry_4
N1 C1 C2 C3 156(6) . .
C1 C2 C3 C4 108(6) . .
C2 C3 C4 C5 135(3) . .
C3 C4 C5 C6 -113(7) . .
C4 C5 C6 C7 -174(5) . .
C5 C6 C7 C8 90(9) . .
C6 C7 C8 C9 -128(12) . .
C7 C8 C9 C10 -175(18) . .
I2 Pb1 I2 Pb1 0 3_577 3_477
I2 Pb1 I2 Pb1 180 11_755 3_477
I1 Pb1 I2 Pb1 90 9_777 3_477
I1 Pb1 I2 Pb1 -90 . 3_477
